data_7245376
loop_
_publ_author_name
'Zhang, Aijiang'
'Chen, Changjuan'
'Zuo, Chunshan'
'Xu, Xiaobo'
'Cai, Tao'
'Li, Xiaotao'
'Yuan, Ying'
'Yang, Huanhuan'
'Meng, Gege'

_publ_section_title
;
 Imidazolium-based ionic liquids containing multipoint hydrogen bond
 donors as bifunctional organocatalysts for efficient cooperative
 conversion of CO2 to cyclic carbonates
;
_journal_issue 18
_journal_name_full 'Green Chemistry'
_journal_page_first 7194
_journal_page_last 7207
_journal_paper_doi 10.1039/D2GC02517E
_journal_volume 24
_journal_year 2022
_chemical_formula_moiety 'C27 H28 N3 O3, Cl'
_chemical_formula_sum 'C27 H28 Cl N3 O3'
_chemical_formula_weight 477.97
_space_group_crystal_system triclinic
_space_group_IT_number 2
_space_group_name_Hall '-P 1'
_space_group_name_H-M_alt 'P -1'
_atom_sites_solution_hydrogens mixed
_audit_creation_date 2020-09-21
_audit_creation_method
;
Olex2 1.3
(compiled 2020.07.31 svn.rc2a77460 for OlexSys, GUI svn.r6145)
;
_audit_update_record
;
2022-06-25 deposited with the CCDC.	2022-08-22 downloaded from the CCDC.
;
_cell_angle_alpha 88.368(10)
_cell_angle_beta 87.164(10)
_cell_angle_gamma 67.400(10)
_cell_formula_units_Z 2
_cell_length_a 8.293(6)
_cell_length_b 8.812(6)
_cell_length_c 19.773(14)
_cell_measurement_reflns_used 1954
_cell_measurement_temperature 296(2)
_cell_measurement_theta_max 24.87
_cell_measurement_theta_min 2.82
_cell_volume 1332.3(16)
_computing_cell_refinement 'Bruker SAINT'
_computing_data_collection 'Bruker APEX2'
_computing_data_reduction 'Bruker SAINT'
_computing_molecular_graphics 'Olex2 1.3 (Dolomanov et al., 2009)'
_computing_publication_material 'Olex2 1.3 (Dolomanov et al., 2009)'
_computing_structure_refinement 'SHELXL 2018/3 (Sheldrick, 2015)'
_computing_structure_solution 'SHELXS-97 (Sheldrick, 1990)'
_diffrn_ambient_temperature 296.15
_diffrn_measured_fraction_theta_full 0.986
_diffrn_measured_fraction_theta_max 0.986
_diffrn_measurement_device_type 'Bruker APEX-II CCD'
_diffrn_measurement_method '\f and \w scans'
_diffrn_radiation_type MoK\a
_diffrn_radiation_wavelength 0.71073
_diffrn_reflns_av_R_equivalents 0.0512
_diffrn_reflns_av_unetI/netI 0.0932
_diffrn_reflns_Laue_measured_fraction_full 0.986
_diffrn_reflns_Laue_measured_fraction_max 0.986
_diffrn_reflns_limit_h_max 9
_diffrn_reflns_limit_h_min -9
_diffrn_reflns_limit_k_max 10
_diffrn_reflns_limit_k_min -9
_diffrn_reflns_limit_l_max 23
_diffrn_reflns_limit_l_min -22
_diffrn_reflns_number 7138
_diffrn_reflns_point_group_measured_fraction_full 0.986
_diffrn_reflns_point_group_measured_fraction_max 0.986
_diffrn_reflns_theta_full 25.008
_diffrn_reflns_theta_max 25.008
_diffrn_reflns_theta_min 2.063
_exptl_absorpt_coefficient_mu 0.174
_exptl_absorpt_correction_T_max 0.9626
_exptl_absorpt_correction_T_min 0.9544
_exptl_absorpt_correction_type multi-scan
_exptl_absorpt_process_details sadabs
_exptl_crystal_colour 'clear light yellow'
_exptl_crystal_colour_lustre clear
_exptl_crystal_colour_modifier light
_exptl_crystal_colour_primary yellow
_exptl_crystal_density_diffrn 1.191
_exptl_crystal_density_method 'not measured'
_exptl_crystal_description block
_exptl_crystal_F_000 504
_exptl_crystal_size_max 0.27
_exptl_crystal_size_mid 0.25
_exptl_crystal_size_min 0.22
_refine_diff_density_max 0.450
_refine_diff_density_min -0.552
_refine_diff_density_rms 0.091
_refine_ls_extinction_method none
_refine_ls_goodness_of_fit_ref 0.965
_refine_ls_hydrogen_treatment constr
_refine_ls_matrix_type full
_refine_ls_number_parameters 309
_refine_ls_number_reflns 4633
_refine_ls_number_restraints 0
_refine_ls_restrained_S_all 0.965
_refine_ls_R_factor_all 0.1368
_refine_ls_R_factor_gt 0.0938
_refine_ls_shift/su_max 0.000
_refine_ls_shift/su_mean 0.000
_refine_ls_structure_factor_coef Fsqd
_refine_ls_weighting_details 'w=1/[\s^2^(Fo^2^)+(0.1626P)^2^] where P=(Fo^2^+2Fc^2^)/3'
_refine_ls_weighting_scheme calc
_refine_ls_wR_factor_gt 0.2353
_refine_ls_wR_factor_ref 0.2639
_reflns_Friedel_coverage 0.000
_reflns_number_gt 2609
_reflns_number_total 4633
_reflns_threshold_expression 'I > 2\s(I)'
_cod_data_source_file d2gc02517e2.cif
_cod_data_source_block 20150624ccj_0m-sr
_cod_depositor_comments 'Adding full bibliography for 7245376.cif.'
_cod_database_code 7245376
_shelx_shelxl_version_number 2018/3
_shelx_space_group_comment
;
The symmetry employed for this shelxl refinement is uniquely defined
by the following loop, which should always be used as a source of
symmetry information in preference to the above space-group names.
They are only intended as comments.
;
_shelx_estimated_absorpt_t_max 0.963
_shelx_estimated_absorpt_t_min 0.954
_olex2_refinement_description
;
1. Fixed Uiso
 At 1.2 times of:
  All C(H) groups, All C(H,H) groups, All N(H) groups
 At 1.5 times of:
  All C(H,H,H) groups
2.a Riding coordinates:
 N3(H3A)
2.b Secondary CH2 refined with riding coordinates:
 C7(H7A,H7B), C16(H16A,H16B), C23(H23A,H23B)
2.c Aromatic/amide H refined with riding coordinates:
 C1(H1), C2(H2), C3(H3), C4(H4), C5(H5), C10(H10), C12(H12), C13(H13),
 C18(H18), C19(H19), C20(H20), C22(H22), C24(H24), C25(H25), C26(H26)
2.d Idealised Me refined as rotating group:
 C15(H15A,H15B,H15C), C27(H27A,H27B,H27C)
;
_olex2_submission_special_instructions 'No special instructions were received'

loop_
_space_group_symop_operation_xyz
'x, y, z'
'-x, -y, -z'

loop_
_atom_site_label
_atom_site_type_symbol
_atom_site_fract_x
_atom_site_fract_y
_atom_site_fract_z
_atom_site_U_iso_or_equiv
_atom_site_adp_type
_atom_site_occupancy
_atom_site_site_symmetry_order
_atom_site_calc_flag
_atom_site_refinement_flags_posn
_atom_site_refinement_flags_adp
_atom_site_refinement_flags_occupancy
_atom_site_disorder_assembly
_atom_site_disorder_group
C1 C 0.6409(5) -0.0700(5) 0.8059(2) 0.0668(11) Uani 1 1 d . . . . .
H1 H 0.531202 -0.030901 0.827935 0.080 Uiso 1 1 calc R U . . .
C2 C 0.6531(7) -0.0735(6) 0.7364(3) 0.0826(13) Uani 1 1 d . . . . .
H2 H 0.551917 -0.037140 0.711942 0.099 Uiso 1 1 calc R U . . .
C3 C 0.8130(8) -0.1299(6) 0.7028(3) 0.0887(15) Uani 1 1 d . . . . .
H3 H 0.821170 -0.132140 0.655751 0.106 Uiso 1 1 calc R U . . .
C4 C 0.9605(8) -0.1830(8) 0.7394(3) 0.110(2) Uani 1 1 d . . . . .
H4 H 1.069727 -0.221186 0.716967 0.132 Uiso 1 1 calc R U . . .
C5 C 0.9490(6) -0.1806(7) 0.8090(3) 0.0884(15) Uani 1 1 d . . . . .
H5 H 1.050954 -0.217921 0.833051 0.106 Uiso 1 1 calc R U . . .
C6 C 0.7894(5) -0.1240(5) 0.8438(2) 0.0579(9) Uani 1 1 d . . . . .
C7 C 0.7761(6) -0.1182(5) 0.9199(2) 0.0724(12) Uani 1 1 d . . . . .
H7A H 0.672827 -0.136985 0.935999 0.087 Uiso 1 1 calc R U . . .
H7B H 0.877417 -0.205148 0.938004 0.087 Uiso 1 1 calc R U . . .
C8 C 0.7225(5) 0.0840(5) 1.00870(19) 0.0556(9) Uani 1 1 d . . . . .
C9 C 0.7084(4) 0.2515(4) 1.03100(17) 0.0483(8) Uani 1 1 d . . . . .
C10 C 0.6483(4) 0.2956(5) 1.09640(18) 0.0558(9) Uani 1 1 d . . . . .
H10 H 0.620257 0.220805 1.123688 0.067 Uiso 1 1 calc R U . . .
C11 C 0.6271(5) 0.4458(5) 1.12413(18) 0.0574(10) Uani 1 1 d . . . . .
C12 C 0.6704(5) 0.5570(5) 1.08327(19) 0.0578(9) Uani 1 1 d . . . . .
H12 H 0.658324 0.658218 1.100411 0.069 Uiso 1 1 calc R U . . .
C13 C 0.7314(5) 0.5169(5) 1.01719(19) 0.0582(10) Uani 1 1 d . . . . .
H13 H 0.759912 0.592240 0.990413 0.070 Uiso 1 1 calc R U . . .
C14 C 0.7514(4) 0.3670(4) 0.98973(17) 0.0473(8) Uani 1 1 d . . . . .
C15 C 0.5416(8) 0.6250(8) 1.2190(3) 0.1085(19) Uani 1 1 d . . . . .
H15A H 0.653008 0.633034 1.222792 0.163 Uiso 1 1 calc R U . . .
H15B H 0.485340 0.633447 1.263182 0.163 Uiso 1 1 calc R U . . .
H15C H 0.469855 0.712339 1.190507 0.163 Uiso 1 1 calc R U . . .
C16 C 0.8623(5) 0.4354(5) 0.88238(18) 0.0576(9) Uani 1 1 d . . . . .
H16A H 0.951032 0.460166 0.904474 0.069 Uiso 1 1 calc R U . . .
H16B H 0.763163 0.537503 0.875185 0.069 Uiso 1 1 calc R U . . .
C17 C 0.9340(4) 0.3531(5) 0.81596(18) 0.0522(9) Uani 1 1 d . . . . .
C18 C 1.0742(5) 0.1989(5) 0.8142(2) 0.0668(11) Uani 1 1 d . . . . .
H18 H 1.120162 0.146102 0.854321 0.080 Uiso 1 1 calc R U . . .
C19 C 1.1433(5) 0.1263(6) 0.7528(2) 0.0775(13) Uani 1 1 d . . . . .
H19 H 1.235500 0.024193 0.751827 0.093 Uiso 1 1 calc R U . . .
C20 C 1.0771(5) 0.2037(6) 0.6926(2) 0.0702(12) Uani 1 1 d . . . . .
H20 H 1.125117 0.153296 0.651654 0.084 Uiso 1 1 calc R U . . .
C21 C 0.9390(5) 0.3565(5) 0.69298(18) 0.0574(10) Uani 1 1 d . . . . .
C22 C 0.8703(4) 0.4285(5) 0.75470(18) 0.0537(9) Uani 1 1 d . . . . .
H22 H 0.778349 0.530777 0.755256 0.064 Uiso 1 1 calc R U . . .
C23 C 0.8664(5) 0.4403(6) 0.62718(19) 0.0659(11) Uani 1 1 d . . . . .
H23A H 0.841232 0.556911 0.630245 0.079 Uiso 1 1 calc R U . . .
H23B H 0.953636 0.396127 0.590768 0.079 Uiso 1 1 calc R U . . .
C24 C 0.6911(6) 0.2689(6) 0.5979(2) 0.0820(13) Uani 1 1 d . . . . .
H24 H 0.781895 0.165977 0.597817 0.098 Uiso 1 1 calc R U . . .
C25 C 0.5239(6) 0.3013(7) 0.5853(2) 0.0858(14) Uani 1 1 d . . . . .
H25 H 0.477184 0.224510 0.575128 0.103 Uiso 1 1 calc R U . . .
C26 C 0.5462(5) 0.5339(5) 0.60589(19) 0.0631(10) Uani 1 1 d . . . . .
H26 H 0.518338 0.645376 0.612386 0.076 Uiso 1 1 calc R U . . .
C27 C 0.2448(6) 0.5575(9) 0.5806(3) 0.113(2) Uani 1 1 d . . . . .
H27A H 0.180032 0.543718 0.620272 0.170 Uiso 1 1 calc R U . . .
H27B H 0.210436 0.515365 0.541979 0.170 Uiso 1 1 calc R U . . .
H27C H 0.221228 0.672194 0.573569 0.170 Uiso 1 1 calc R U . . .
Cl1 Cl 0.18983(16) 0.20710(18) 0.48901(7) 0.0966(5) Uani 1 1 d . . . . .
N1 N 0.4344(4) 0.4668(5) 0.58987(16) 0.0696(9) Uani 1 1 d . . . . .
N2 N 0.7034(4) 0.4166(4) 0.61109(14) 0.0575(8) Uani 1 1 d . . . . .
N3 N 0.7657(4) 0.0412(4) 0.94454(16) 0.0633(9) Uani 1 1 d . . . . .
H3A H 0.752506 0.122062 0.907524 0.076 Uiso 1 1 d R U . . .
O1 O 0.8088(4) 0.3244(3) 0.92386(12) 0.0630(7) Uani 1 1 d . . . . .
O2 O 0.5662(4) 0.4712(4) 1.19041(14) 0.0774(9) Uani 1 1 d . . . . .
O3 O 0.6918(4) -0.0111(4) 1.05095(13) 0.0752(8) Uani 1 1 d . . . . .

loop_
_atom_site_aniso_label
_atom_site_aniso_U_11
_atom_site_aniso_U_22
_atom_site_aniso_U_33
_atom_site_aniso_U_23
_atom_site_aniso_U_13
_atom_site_aniso_U_12
C1 0.061(2) 0.061(3) 0.081(3) 0.010(2) -0.004(2) -0.027(2)
C2 0.091(3) 0.075(3) 0.084(3) 0.015(2) -0.020(3) -0.033(3)
C3 0.128(5) 0.074(3) 0.083(3) -0.004(2) 0.000(3) -0.060(3)
C4 0.090(4) 0.122(5) 0.127(5) -0.047(4) 0.044(4) -0.054(4)
C5 0.059(3) 0.093(4) 0.114(4) -0.022(3) -0.005(2) -0.029(2)
C6 0.067(2) 0.0385(19) 0.078(3) 0.0043(17) -0.0081(19) -0.0309(18)
C7 0.094(3) 0.051(2) 0.088(3) 0.011(2) -0.015(2) -0.045(2)
C8 0.057(2) 0.062(2) 0.060(2) 0.0208(18) -0.0149(16) -0.0358(18)
C9 0.0479(18) 0.052(2) 0.054(2) 0.0150(15) -0.0125(15) -0.0286(16)
C10 0.058(2) 0.066(3) 0.058(2) 0.0173(18) -0.0119(16) -0.0398(19)
C11 0.053(2) 0.071(3) 0.057(2) 0.0071(18) -0.0066(16) -0.0336(19)
C12 0.060(2) 0.053(2) 0.068(3) 0.0057(18) -0.0052(17) -0.0308(18)
C13 0.069(2) 0.055(2) 0.063(2) 0.0147(18) -0.0081(18) -0.038(2)
C14 0.0500(19) 0.047(2) 0.053(2) 0.0124(15) -0.0090(15) -0.0280(16)
C15 0.153(5) 0.128(5) 0.078(3) -0.031(3) 0.033(3) -0.095(4)
C16 0.069(2) 0.055(2) 0.063(2) 0.0133(17) -0.0044(17) -0.0398(19)
C17 0.0484(19) 0.058(2) 0.063(2) 0.0115(17) -0.0060(16) -0.0352(18)
C18 0.055(2) 0.075(3) 0.075(3) 0.022(2) -0.0163(19) -0.029(2)
C19 0.055(2) 0.076(3) 0.091(3) 0.004(2) -0.004(2) -0.013(2)
C20 0.055(2) 0.084(3) 0.072(3) -0.006(2) 0.0037(19) -0.027(2)
C21 0.048(2) 0.074(3) 0.059(2) 0.0097(19) -0.0028(16) -0.034(2)
C22 0.0472(19) 0.055(2) 0.065(2) 0.0138(18) -0.0037(16) -0.0277(17)
C23 0.063(2) 0.081(3) 0.065(2) 0.009(2) -0.0022(18) -0.042(2)
C24 0.080(3) 0.064(3) 0.102(3) -0.006(2) -0.012(2) -0.026(2)
C25 0.085(3) 0.082(4) 0.105(4) -0.007(3) -0.015(2) -0.046(3)
C26 0.069(3) 0.060(2) 0.064(2) 0.0072(18) 0.0012(18) -0.030(2)
C27 0.056(3) 0.140(5) 0.135(5) -0.006(4) -0.012(3) -0.026(3)
Cl1 0.0847(9) 0.1055(11) 0.0981(10) 0.0106(7) -0.0106(6) -0.0348(7)
N1 0.062(2) 0.083(3) 0.074(2) 0.0017(18) -0.0043(15) -0.038(2)
N2 0.063(2) 0.061(2) 0.0563(18) 0.0069(14) -0.0059(14) -0.0319(17)
N3 0.090(2) 0.056(2) 0.060(2) 0.0139(15) -0.0072(16) -0.0464(18)
O1 0.0910(18) 0.0545(16) 0.0613(16) 0.0095(12) 0.0046(13) -0.0492(14)
O2 0.096(2) 0.091(2) 0.0621(18) -0.0039(15) 0.0089(14) -0.0552(18)
O3 0.107(2) 0.0688(19) 0.0700(17) 0.0255(14) -0.0142(15) -0.0560(17)

loop_
_atom_type_symbol
_atom_type_description
_atom_type_scat_dispersion_real
_atom_type_scat_dispersion_imag
_atom_type_scat_source
C C 0.0033 0.0016 'International Tables Vol C Tables 4.2.6.8 and 6.1.1.4'
H H 0.0000 0.0000 'International Tables Vol C Tables 4.2.6.8 and 6.1.1.4'
Cl Cl 0.1484 0.1585 'International Tables Vol C Tables 4.2.6.8 and 6.1.1.4'
N N 0.0061 0.0033 'International Tables Vol C Tables 4.2.6.8 and 6.1.1.4'
O O 0.0106 0.0060 'International Tables Vol C Tables 4.2.6.8 and 6.1.1.4'

loop_
_geom_angle_atom_site_label_1
_geom_angle_atom_site_label_2
_geom_angle_atom_site_label_3
_geom_angle
_geom_angle_site_symmetry_1
_geom_angle_site_symmetry_3
_geom_angle_publ_flag
C2 C1 H1 119.4 . . ?
C2 C1 C6 121.2(4) . . ?
C6 C1 H1 119.4 . . ?
C1 C2 H2 119.8 . . ?
C3 C2 C1 120.5(4) . . ?
C3 C2 H2 119.8 . . ?
C2 C3 H3 120.5 . . ?
C4 C3 C2 119.1(5) . . ?
C4 C3 H3 120.5 . . ?
C3 C4 H4 119.7 . . ?
C3 C4 C5 120.7(5) . . ?
C5 C4 H4 119.7 . . ?
C4 C5 H5 119.4 . . ?
C4 C5 C6 121.2(5) . . ?
C6 C5 H5 119.4 . . ?
C1 C6 C7 121.2(4) . . ?
C5 C6 C1 117.4(4) . . ?
C5 C6 C7 121.4(4) . . ?
C6 C7 H7A 109.4 . . ?
C6 C7 H7B 109.4 . . ?
H7A C7 H7B 108.0 . . ?
N3 C7 C6 111.3(3) . . ?
N3 C7 H7A 109.4 . . ?
N3 C7 H7B 109.4 . . ?
N3 C8 C9 119.2(3) . . ?
O3 C8 C9 119.5(3) . . ?
O3 C8 N3 121.3(4) . . ?
C10 C9 C8 117.0(3) . . ?
C10 C9 C14 117.6(3) . . ?
C14 C9 C8 125.4(3) . . ?
C9 C10 H10 118.1 . . ?
C9 C10 C11 123.7(3) . . ?
C11 C10 H10 118.1 . . ?
C10 C11 C12 118.0(3) . . ?
O2 C11 C10 116.7(3) . . ?
O2 C11 C12 125.3(4) . . ?
C11 C12 H12 120.0 . . ?
C13 C12 C11 119.9(4) . . ?
C13 C12 H12 120.0 . . ?
C12 C13 H13 119.1 . . ?
C12 C13 C14 121.8(3) . . ?
C14 C13 H13 119.1 . . ?
C13 C14 C9 119.0(3) . . ?
O1 C14 C9 117.7(3) . . ?
O1 C14 C13 123.3(3) . . ?
H15A C15 H15B 109.5 . . ?
H15A C15 H15C 109.5 . . ?
H15B C15 H15C 109.5 . . ?
O2 C15 H15A 109.5 . . ?
O2 C15 H15B 109.5 . . ?
O2 C15 H15C 109.5 . . ?
H16A C16 H16B 108.5 . . ?
C17 C16 H16A 110.2 . . ?
C17 C16 H16B 110.2 . . ?
O1 C16 H16A 110.2 . . ?
O1 C16 H16B 110.2 . . ?
O1 C16 C17 107.7(3) . . ?
C18 C17 C16 120.2(3) . . ?
C22 C17 C16 121.5(3) . . ?
C22 C17 C18 118.1(3) . . ?
C17 C18 H18 120.0 . . ?
C19 C18 C17 119.9(4) . . ?
C19 C18 H18 120.0 . . ?
C18 C19 H19 119.6 . . ?
C18 C19 C20 120.7(4) . . ?
C20 C19 H19 119.6 . . ?
C19 C20 H20 119.8 . . ?
C19 C20 C21 120.5(4) . . ?
C21 C20 H20 119.8 . . ?
C20 C21 C23 120.3(4) . . ?
C22 C21 C20 118.5(3) . . ?
C22 C21 C23 121.2(4) . . ?
C17 C22 H22 118.9 . . ?
C21 C22 C17 122.2(4) . . ?
C21 C22 H22 118.9 . . ?
C21 C23 H23A 109.3 . . ?
C21 C23 H23B 109.3 . . ?
H23A C23 H23B 107.9 . . ?
N2 C23 C21 111.7(3) . . ?
N2 C23 H23A 109.3 . . ?
N2 C23 H23B 109.3 . . ?
C25 C24 H24 126.4 . . ?
C25 C24 N2 107.2(4) . . ?
N2 C24 H24 126.4 . . ?
C24 C25 H25 126.1 . . ?
C24 C25 N1 107.8(5) . . ?
N1 C25 H25 126.1 . . ?
N1 C26 H26 125.5 . . ?
N2 C26 H26 125.5 . . ?
N2 C26 N1 109.1(4) . . ?
H27A C27 H27B 109.5 . . ?
H27A C27 H27C 109.5 . . ?
H27B C27 H27C 109.5 . . ?
N1 C27 H27A 109.5 . . ?
N1 C27 H27B 109.5 . . ?
N1 C27 H27C 109.5 . . ?
C25 N1 C27 126.5(4) . . ?
C26 N1 C25 108.1(4) . . ?
C26 N1 C27 125.4(4) . . ?
C24 N2 C23 126.0(4) . . ?
C26 N2 C23 126.1(4) . . ?
C26 N2 C24 107.9(3) . . ?
C7 N3 H3A 112.4 . . ?
C8 N3 C7 121.3(3) . . ?
C8 N3 H3A 122.9 . . ?
C14 O1 C16 118.6(3) . . ?
C11 O2 C15 117.2(3) . . ?

loop_
_geom_bond_atom_site_label_1
_geom_bond_atom_site_label_2
_geom_bond_distance
_geom_bond_site_symmetry_2
_geom_bond_publ_flag
C1 H1 0.9300 . ?
C1 C2 1.374(6) . ?
C1 C6 1.388(6) . ?
C2 H2 0.9300 . ?
C2 C3 1.367(7) . ?
C3 H3 0.9300 . ?
C3 C4 1.366(8) . ?
C4 H4 0.9300 . ?
C4 C5 1.376(8) . ?
C5 H5 0.9300 . ?
C5 C6 1.377(6) . ?
C6 C7 1.503(6) . ?
C7 H7A 0.9700 . ?
C7 H7B 0.9700 . ?
C7 N3 1.470(5) . ?
C8 C9 1.512(6) . ?
C8 N3 1.326(5) . ?
C8 O3 1.252(4) . ?
C9 C10 1.374(5) . ?
C9 C14 1.425(5) . ?
C10 H10 0.9300 . ?
C10 C11 1.392(6) . ?
C11 C12 1.392(5) . ?
C11 O2 1.374(5) . ?
C12 H12 0.9300 . ?
C12 C13 1.383(5) . ?
C13 H13 0.9300 . ?
C13 C14 1.389(5) . ?
C14 O1 1.376(4) . ?
C15 H15A 0.9600 . ?
C15 H15B 0.9600 . ?
C15 H15C 0.9600 . ?
C15 O2 1.421(6) . ?
C16 H16A 0.9700 . ?
C16 H16B 0.9700 . ?
C16 C17 1.500(5) . ?
C16 O1 1.442(4) . ?
C17 C18 1.408(5) . ?
C17 C22 1.392(5) . ?
C18 H18 0.9300 . ?
C18 C19 1.381(6) . ?
C19 H19 0.9300 . ?
C19 C20 1.382(6) . ?
C20 H20 0.9300 . ?
C20 C21 1.393(6) . ?
C21 C22 1.384(5) . ?
C21 C23 1.511(5) . ?
C22 H22 0.9300 . ?
C23 H23A 0.9700 . ?
C23 H23B 0.9700 . ?
C23 N2 1.495(5) . ?
C24 H24 0.9300 . ?
C24 C25 1.339(7) . ?
C24 N2 1.377(6) . ?
C25 H25 0.9300 . ?
C25 N1 1.361(6) . ?
C26 H26 0.9300 . ?
C26 N1 1.331(5) . ?
C26 N2 1.322(5) . ?
C27 H27A 0.9600 . ?
C27 H27B 0.9600 . ?
C27 H27C 0.9600 . ?
C27 N1 1.483(6) . ?
N3 H3A 0.9865 . ?

loop_
_geom_torsion_atom_site_label_1
_geom_torsion_atom_site_label_2
_geom_torsion_atom_site_label_3
_geom_torsion_atom_site_label_4
_geom_torsion
_geom_torsion_site_symmetry_1
_geom_torsion_site_symmetry_2
_geom_torsion_site_symmetry_3
_geom_torsion_site_symmetry_4
_geom_torsion_publ_flag
C1 C2 C3 C4 0.1(7) . . . . ?
C1 C6 C7 N3 -87.8(5) . . . . ?
C2 C1 C6 C5 0.1(6) . . . . ?
C2 C1 C6 C7 179.2(4) . . . . ?
C2 C3 C4 C5 0.3(8) . . . . ?
C3 C4 C5 C6 -0.4(8) . . . . ?
C4 C5 C6 C1 0.2(7) . . . . ?
C4 C5 C6 C7 -178.9(4) . . . . ?
C5 C6 C7 N3 91.2(5) . . . . ?
C6 C1 C2 C3 -0.2(7) . . . . ?
C6 C7 N3 C8 167.9(3) . . . . ?
C8 C9 C10 C11 -179.5(3) . . . . ?
C8 C9 C14 C13 179.9(3) . . . . ?
C8 C9 C14 O1 0.7(5) . . . . ?
C9 C8 N3 C7 -178.2(3) . . . . ?
C9 C10 C11 C12 -0.4(5) . . . . ?
C9 C10 C11 O2 -179.8(3) . . . . ?
C9 C14 O1 C16 -176.6(3) . . . . ?
C10 C9 C14 C13 0.2(5) . . . . ?
C10 C9 C14 O1 -178.9(3) . . . . ?
C10 C11 C12 C13 0.4(5) . . . . ?
C10 C11 O2 C15 -179.1(4) . . . . ?
C11 C12 C13 C14 0.0(5) . . . . ?
C12 C11 O2 C15 1.5(6) . . . . ?
C12 C13 C14 C9 -0.3(5) . . . . ?
C12 C13 C14 O1 178.8(3) . . . . ?
C13 C14 O1 C16 4.3(5) . . . . ?
C14 C9 C10 C11 0.1(5) . . . . ?
C16 C17 C18 C19 -177.9(4) . . . . ?
C16 C17 C22 C21 177.8(3) . . . . ?
C17 C16 O1 C14 174.8(3) . . . . ?
C17 C18 C19 C20 0.4(6) . . . . ?
C18 C17 C22 C21 0.5(5) . . . . ?
C18 C19 C20 C21 -0.1(7) . . . . ?
C19 C20 C21 C22 0.0(6) . . . . ?
C19 C20 C21 C23 -179.7(4) . . . . ?
C20 C21 C22 C17 -0.3(5) . . . . ?
C20 C21 C23 N2 99.4(4) . . . . ?
C21 C23 N2 C24 -64.1(5) . . . . ?
C21 C23 N2 C26 117.1(4) . . . . ?
C22 C17 C18 C19 -0.6(5) . . . . ?
C22 C21 C23 N2 -80.3(5) . . . . ?
C23 C21 C22 C17 179.5(3) . . . . ?
C24 C25 N1 C26 -0.6(5) . . . . ?
C24 C25 N1 C27 -179.1(5) . . . . ?
C25 C24 N2 C23 -179.3(4) . . . . ?
C25 C24 N2 C26 -0.3(5) . . . . ?
N1 C26 N2 C23 178.9(3) . . . . ?
N1 C26 N2 C24 -0.1(4) . . . . ?
N2 C24 C25 N1 0.6(5) . . . . ?
N2 C26 N1 C25 0.4(4) . . . . ?
N2 C26 N1 C27 179.0(4) . . . . ?
N3 C8 C9 C10 174.4(3) . . . . ?
N3 C8 C9 C14 -5.2(5) . . . . ?
O1 C16 C17 C18 -57.1(4) . . . . ?
O1 C16 C17 C22 125.7(3) . . . . ?
O2 C11 C12 C13 179.7(3) . . . . ?
O3 C8 C9 C10 -5.0(5) . . . . ?
O3 C8 C9 C14 175.3(3) . . . . ?
O3 C8 N3 C7 1.2(6) . . . . ?
